data_4104707
loop_
_publ_author_name
'Yuka Kobayashi'
'Mayu Yoshioka'
'Kazuhiko Saigo'
'Daisuke Hashizume'
'Takashi Ogura'

_publ_section_title
;
 Hydrogen-Bonding-Assisted Self-Doping in Tetrathiafulvalene (TTF)
 Conductor
;
_journal_name_full 'Journal of the American Chemical Society'
_journal_page_first 9995
_journal_page_last 10002
_journal_paper_doi 10.1021/ja809425b
_journal_volume 131
_journal_year 2009
_chemical_formula_sum 'C7 H7 N O2 S4'
_chemical_formula_weight 265.54
_chemical_name_systematic
;
Tetrathiafulvalene-2-carboxylic acid_ammonium salt
;
_space_group_IT_number 4
_symmetry_cell_setting monoclinic
_symmetry_Int_Tables_number 4
_symmetry_space_group_name_Hall 'P 2yb'
_symmetry_space_group_name_H-M 'P 1 21 1'
_cell_angle_alpha 90.0000
_cell_angle_beta 90.82(3)
_cell_angle_gamma 90.0000
_cell_formula_units_Z 4
_cell_length_a 6.245(3)
_cell_length_b 8.43(1)
_cell_length_c 20.30(1)
_cell_volume 1068.6(15)
_diffrn_ambient_temperature 300
_diffrn_detector 'Imaging Plate'
_diffrn_detector_type 'Fuji Film BAS-SR 2040'
_diffrn_measurement_device_type 'Large Debye-Sherrer Cammera'
_diffrn_radiation_type synchrotron
_diffrn_radiation_wavelength 1.3038
_diffrn_source 'SPring-8 BL02B2'
_exptl_crystal_density_diffrn 1.648
_pd_char_colour orange
_pd_char_particle_morphology plate
_pd_meas_2theta_range_inc 0.010
_pd_meas_2theta_range_max 70.000
_pd_meas_2theta_range_min 3.000
_pd_meas_number_of_points 7512
_pd_meas_scan_method cont
_pd_proc_ls_prof_R_factor 0.0795
_pd_proc_ls_prof_wR_expected 0.0232
_pd_proc_ls_prof_wR_factor 0.1092
_pd_spec_mounting 'glass capillaly'
_pd_spec_mount_mode transmission
_pd_spec_shape cylinder
_pd_spec_size_axial 0.3
_pd_spec_size_equat 0.3
_pd_spec_size_thick 0.3
_refine_ls_goodness_of_fit_all 4.7024
_refine_ls_R_factor_all 0.0404
_refine_ls_R_I_factor 0.0913
_refine_ls_shift/su_max 0.00
_refine_ls_shift/su_mean 0.00
_cod_data_source_file ja809425b_si_002.cif
_cod_data_source_block TTFCOO-NH4
_cod_original_cell_volume 1068.6(1)
_cod_original_sg_symbol_H-M 'P 21'
_cod_database_code 4104707

loop_
_symmetry_equiv_pos_as_xyz
+x,+y,+z
-x,1/2+y,-z

loop_
_atom_site_label
_atom_site_type_symbol
_atom_site_fract_x
_atom_site_fract_y
_atom_site_fract_z
_atom_site_occupancy
_atom_site_B_iso_or_equiv
C C1 0.7040 0.4349 0.5900 1.0 3.21
C C2 0.7634 0.3915 0.7092 1.0 3.21
C C3 0.7519 0.3989 0.7777 1.0 3.21
C C4 0.8071 0.3520 0.8961 1.0 3.21
C C5 0.6587 0.4695 0.8906 1.0 3.21
C C6 0.8604 0.3238 0.5949 1.0 3.21
C C7 0.5544 0.5506 0.9519 1.0 3.21
C C8 0.2848 0.4235 0.1054 1.0 3.21
C C9 0.2286 0.3825 0.2243 1.0 3.21
C C10 0.2415 0.3915 0.2930 1.0 3.21
C C11 0.1838 0.3510 0.4111 1.0 3.21
C C12 0.3413 0.4618 0.4062 1.0 3.21
C C13 0.1295 0.3118 0.1099 1.0 3.21
C C14 0.4528 0.5400 0.4679 1.0 3.21
H H1 0.3234 0.6743 0.5665 1.0 6.42
H H2 0.3056 0.8786 0.5859 1.0 6.42
H H3 0.4799 0.7554 0.6284 1.0 6.42
H H4 0.2141 0.7478 0.6437 1.0 6.42
H H5 0.7944 0.7150 0.1348 1.0 6.42
H H6 0.5296 0.7504 0.1213 1.0 6.42
H H7 0.6724 0.6716 0.0545 1.0 6.42
H H8 0.7118 0.8711 0.0865 1.0 6.42
H H9 0.6461 0.4834 0.5430 1.0 6.42
H H10 0.8603 0.3078 0.9444 1.0 6.42
H H11 0.9061 0.2526 0.5525 1.0 6.42
H H12 0.3533 0.4672 0.0594 1.0 6.42
H H13 0.1177 0.3096 0.4576 1.0 6.42
H H14 0.0468 0.2534 0.0686 1.0 6.42
N N1 0.3282 0.7634 0.6065 1.0 3.21
N N2 0.6799 0.7509 0.0992 1.0 3.21
O O1 0.6803 0.5710 0.9997 1.0 3.21
O O2 0.3612 0.5838 0.9452 1.0 3.21
O O3 0.3267 0.5796 0.5123 1.0 3.21
O O4 0.6510 0.5523 0.4647 1.0 3.21
S S1 0.5917 0.5247 0.8156 1.0 3.21
S S2 0.9337 0.2712 0.6711 1.0 3.21
S S3 0.6071 0.5027 0.6606 1.0 3.21
S S4 0.8990 0.2812 0.8259 1.0 3.21
S S5 0.4120 0.5113 0.3314 1.0 3.21
S S6 0.0588 0.2604 0.1857 1.0 3.21
S S7 0.3825 0.4936 0.1763 1.0 3.21
S S8 0.0858 0.2820 0.3406 1.0 3.21
